data_2232628
loop_
_publ_author_name
'Ma, Dong-Sheng'
'Liu, Pei-Jiang'
'Zhang, Shuai'
'Hou, Guang-Feng'

_publ_section_title
;
 2-(4-Chlorophenyl)acetamide
;
_journal_coeditor_code CV5191
_journal_issue 12
_journal_name_full 'Acta Crystallographica Section E'
_journal_page_first o3261
_journal_paper_doi 10.1107/S1600536811046836
_journal_volume 67
_journal_year 2011
_chemical_formula_iupac 'C8 H8 Cl N O'
_chemical_formula_moiety 'C8 H8 Cl N O'
_chemical_formula_sum 'C8 H8 Cl N O'
_chemical_formula_weight 169.60
_chemical_name_systematic
;
2-(4-Chlorophenyl)acetamide
;
_space_group_IT_number 19
_symmetry_cell_setting orthorhombic
_symmetry_space_group_name_Hall 'P 2ac 2ab'
_symmetry_space_group_name_H-M 'P 21 21 21'
_atom_sites_solution_hydrogens geom
_atom_sites_solution_primary direct
_atom_sites_solution_secondary difmap
_audit_creation_method SHELXL-97
_cell_angle_alpha 90.00
_cell_angle_beta 90.00
_cell_angle_gamma 90.00
_cell_formula_units_Z 4
_cell_length_a 4.917(2)
_cell_length_b 6.033(4)
_cell_length_c 26.680(12)
_cell_measurement_reflns_used 5994
_cell_measurement_temperature 293(2)
_cell_measurement_theta_max 27.44
_cell_measurement_theta_min 3.05
_cell_volume 791.4(7)
_computing_cell_refinement 'RAPID-AUTO (Rigaku, 1998)'
_computing_data_collection 'RAPID-AUTO (Rigaku, 1998)'
_computing_data_reduction 'CrystalClear (Rigaku/MSC, 2002)'
_computing_molecular_graphics 'SHELXTL (Sheldrick, 2008)'
_computing_publication_material 'SHELXL97 (Sheldrick, 2008)'
_computing_structure_refinement 'SHELXL97 (Sheldrick, 2008)'
_computing_structure_solution 'SHELXS97 (Sheldrick, 2008)'
_diffrn_ambient_temperature 293(2)
_diffrn_measured_fraction_theta_full 0.999
_diffrn_measured_fraction_theta_max 0.999
_diffrn_measurement_device_type 'Rigaku R-AXIS RAPID'
_diffrn_measurement_method '\w scan'
_diffrn_radiation_monochromator graphite
_diffrn_radiation_source 'fine-focus sealed tube'
_diffrn_radiation_type MoK\a
_diffrn_radiation_wavelength 0.71073
_diffrn_reflns_av_R_equivalents 0.0412
_diffrn_reflns_av_sigmaI/netI 0.0341
_diffrn_reflns_limit_h_max 6
_diffrn_reflns_limit_h_min -6
_diffrn_reflns_limit_k_max 7
_diffrn_reflns_limit_k_min -7
_diffrn_reflns_limit_l_max 33
_diffrn_reflns_limit_l_min -34
_diffrn_reflns_number 7733
_diffrn_reflns_theta_full 27.44
_diffrn_reflns_theta_max 27.44
_diffrn_reflns_theta_min 3.05
_diffrn_standards_decay_% 0
_diffrn_standards_interval_count 0
_diffrn_standards_interval_time 0
_diffrn_standards_number 0
_exptl_absorpt_coefficient_mu 0.418
_exptl_absorpt_correction_T_max 0.9697
_exptl_absorpt_correction_T_min 0.8873
_exptl_absorpt_correction_type multi-scan
_exptl_absorpt_process_details '(ABSCOR; Higashi, 1995)'
_exptl_crystal_colour colorless
_exptl_crystal_density_diffrn 1.423
_exptl_crystal_density_method 'not measured'
_exptl_crystal_description block
_exptl_crystal_F_000 352
_exptl_crystal_size_max 0.29
_exptl_crystal_size_mid 0.22
_exptl_crystal_size_min 0.07
_refine_diff_density_max 0.168
_refine_diff_density_min -0.173
_refine_ls_abs_structure_details 'Flack (1983), 704 Friedel pairs'
_refine_ls_abs_structure_Flack -0.12(8)
_refine_ls_extinction_method none
_refine_ls_goodness_of_fit_ref 1.054
_refine_ls_hydrogen_treatment mixed
_refine_ls_matrix_type full
_refine_ls_number_parameters 108
_refine_ls_number_reflns 1807
_refine_ls_number_restraints 2
_refine_ls_restrained_S_all 1.054
_refine_ls_R_factor_all 0.0502
_refine_ls_R_factor_gt 0.0366
_refine_ls_shift/su_max 0.000
_refine_ls_shift/su_mean 0.000
_refine_ls_structure_factor_coef Fsqd
_refine_ls_weighting_details 'calc w=1/[\s^2^(Fo^2^)+(0.0360P)^2^+0.1017P] where P=(Fo^2^+2Fc^2^)/3'
_refine_ls_weighting_scheme calc
_refine_ls_wR_factor_gt 0.0772
_refine_ls_wR_factor_ref 0.0830
_reflns_number_gt 1451
_reflns_number_total 1807
_reflns_threshold_expression I>2sigma(I)
_cod_data_source_file cv5191.cif
_cod_data_source_block I
_cod_original_cell_volume 791.5(7)
_cod_database_code 2232628
_cod_database_fobs_code 2232628

loop_
_symmetry_equiv_pos_as_xyz
'x, y, z'
'-x+1/2, -y, z+1/2'
'-x, y+1/2, -z+1/2'
'x+1/2, -y+1/2, -z'

loop_
_atom_site_type_symbol
_atom_site_label
_atom_site_fract_x
_atom_site_fract_y
_atom_site_fract_z
_atom_site_U_iso_or_equiv
_atom_site_adp_type
_atom_site_calc_flag
_atom_site_refinement_flags
_atom_site_occupancy
_atom_site_symmetry_multiplicity
C C1 0.3632(4) 0.5073(3) 0.79843(7) 0.0335(4) Uani d . 1 1
C C2 0.2527(4) 0.3677(5) 0.84087(10) 0.0603(7) Uani d . 1 1
H H2A 0.1560 0.4638 0.8639 0.072 Uiso calc R 1 1
H H2B 0.1222 0.2633 0.8272 0.072 Uiso calc R 1 1
C C3 0.4640(4) 0.2408(4) 0.86973(8) 0.0429(5) Uani d . 1 1
C C4 0.5575(5) 0.0374(4) 0.85279(8) 0.0487(6) Uani d . 1 1
H H4 0.4907 -0.0195 0.8228 0.058 Uiso calc R 1 1
C C5 0.7475(5) -0.0822(3) 0.87944(8) 0.0451(5) Uani d . 1 1
H H5 0.8079 -0.2185 0.8676 0.054 Uiso calc R 1 1
C C6 0.8470(4) 0.0017(4) 0.92375(8) 0.0410(5) Uani d . 1 1
C C7 0.7620(5) 0.2049(4) 0.94146(8) 0.0472(6) Uani d . 1 1
H H7 0.8324 0.2622 0.9711 0.057 Uiso calc R 1 1
C C8 0.5697(5) 0.3221(4) 0.91430(8) 0.0487(5) Uani d . 1 1
H H8 0.5100 0.4586 0.9262 0.058 Uiso calc R 1 1
Cl Cl1 1.08553(13) -0.14906(11) 0.95804(2) 0.0605(2) Uani d . 1 1
N N1 0.1788(3) 0.6234(4) 0.77353(7) 0.0441(4) Uani d D 1 1
H H11 0.004(2) 0.613(4) 0.7811(8) 0.046(6) Uiso d D 1 1
H H12 0.225(5) 0.714(4) 0.7485(7) 0.064(8) Uiso d D 1 1
O O1 0.6073(3) 0.5149(3) 0.78808(5) 0.0435(4) Uani d . 1 1

loop_
_atom_site_aniso_label
_atom_site_aniso_U_11
_atom_site_aniso_U_22
_atom_site_aniso_U_33
_atom_site_aniso_U_12
_atom_site_aniso_U_13
_atom_site_aniso_U_23
C1 0.0263(9) 0.0376(11) 0.0367(10) -0.0005(9) 0.0007(8) -0.0027(8)
C2 0.0291(11) 0.0819(19) 0.0699(15) 0.0050(12) 0.0050(11) 0.0347(15)
C3 0.0310(11) 0.0528(13) 0.0449(11) 0.0000(9) 0.0035(9) 0.0145(9)
C4 0.0493(13) 0.0554(14) 0.0416(11) -0.0093(12) -0.0077(11) -0.0001(10)
C5 0.0511(13) 0.0368(12) 0.0475(12) 0.0016(9) 0.0072(11) -0.0041(9)
C6 0.0381(11) 0.0444(12) 0.0406(10) 0.0018(10) 0.0046(9) 0.0071(9)
C7 0.0514(13) 0.0514(14) 0.0387(11) 0.0009(10) -0.0027(10) -0.0056(10)
C8 0.0503(13) 0.0433(13) 0.0525(12) 0.0118(12) 0.0069(12) -0.0003(10)
Cl1 0.0520(3) 0.0695(4) 0.0598(3) 0.0147(3) -0.0015(3) 0.0194(3)
N1 0.0243(8) 0.0587(12) 0.0494(10) -0.0006(8) 0.0013(8) 0.0149(10)
O1 0.0237(6) 0.0529(9) 0.0538(8) -0.0038(7) 0.0051(7) 0.0046(7)

loop_
_atom_type_symbol
_atom_type_description
_atom_type_scat_dispersion_real
_atom_type_scat_dispersion_imag
_atom_type_scat_source
C C 0.0033 0.0016 'International Tables Vol C Tables 4.2.6.8 and 6.1.1.4'
H H 0.0000 0.0000 'International Tables Vol C Tables 4.2.6.8 and 6.1.1.4'
N N 0.0061 0.0033 'International Tables Vol C Tables 4.2.6.8 and 6.1.1.4'
O O 0.0106 0.0060 'International Tables Vol C Tables 4.2.6.8 and 6.1.1.4'
Cl Cl 0.1484 0.1585 'International Tables Vol C Tables 4.2.6.8 and 6.1.1.4'

loop_
_geom_angle_atom_site_label_1
_geom_angle_atom_site_label_2
_geom_angle_atom_site_label_3
_geom_angle
O1 C1 N1 122.34(19)
O1 C1 C2 122.57(18)
N1 C1 C2 115.08(17)
C3 C2 C1 114.78(17)
C3 C2 H2A 108.6
C1 C2 H2A 108.6
C3 C2 H2B 108.6
C1 C2 H2B 108.6
H2A C2 H2B 107.5
C4 C3 C8 117.9(2)
C4 C3 C2 120.9(2)
C8 C3 C2 121.2(2)
C5 C4 C3 121.3(2)
C5 C4 H4 119.3
C3 C4 H4 119.3
C6 C5 C4 119.5(2)
C6 C5 H5 120.3
C4 C5 H5 120.3
C5 C6 C7 120.9(2)
C5 C6 Cl1 119.88(18)
C7 C6 Cl1 119.21(17)
C6 C7 C8 118.8(2)
C6 C7 H7 120.6
C8 C7 H7 120.6
C7 C8 C3 121.6(2)
C7 C8 H8 119.2
C3 C8 H8 119.2
C1 N1 H11 120.9(16)
C1 N1 H12 121.7(18)
H11 N1 H12 117(2)

loop_
_geom_bond_atom_site_label_1
_geom_bond_atom_site_label_2
_geom_bond_distance
C1 O1 1.232(2)
C1 N1 1.324(3)
C1 C2 1.512(3)
C2 C3 1.503(3)
C2 H2A 0.9700
C2 H2B 0.9700
C3 C4 1.386(3)
C3 C8 1.387(3)
C4 C5 1.378(3)
C4 H4 0.9300
C5 C6 1.376(3)
C5 H5 0.9300
C6 C7 1.379(3)
C6 Cl1 1.744(2)
C7 C8 1.386(3)
C7 H7 0.9300
C8 H8 0.9300
N1 H11 0.883(10)
N1 H12 0.892(10)

loop_
_geom_hbond_atom_site_label_D
_geom_hbond_atom_site_label_H
_geom_hbond_atom_site_label_A
_geom_hbond_site_symmetry_A
_geom_hbond_distance_DH
_geom_hbond_distance_HA
_geom_hbond_distance_DA
_geom_hbond_angle_DHA
N1 H11 O1 1_455 0.883(10) 2.049(11) 2.911(2) 165(2)
N1 H12 O1 3_656 0.892(10) 2.221(14) 3.064(3) 157(2)

loop_
_cod_related_entry_id
_cod_related_entry_database
_cod_related_entry_code
1 ChemSpider 558441
